data_4304028
loop_
_publ_author_name
'Atasi Mukherjee'
'Francesc Lloret'
'Rabindranath Mukherjee'

_publ_contact_author
; Rabindranath Mukherjee
  Department of Chemistry
  Indian Institute of Technology
  Kanpur 208016
  INDIA
;
_publ_contact_author_email RNM@IITK.AC.IN
_publ_contact_author_fax '+91 (512) 2597437'
_publ_contact_author_phone '+91 (512) 2597437'
_publ_section_title
;
Synthesis and Properties of Diphenoxo-Bridged CoII, NiII, CuII, and
ZnII Complexes of a New Tripodal Ligand: Generation and Properties of
MII-Coordinated Phenoxyl Radical Species
;
_journal_name_full 'Inorganic Chemistry'
_journal_page_first 4471
_journal_page_last 4480
_journal_paper_doi 10.1021/ic701283b
_journal_volume 47
_journal_year 2008
_chemical_formula_moiety 'C66 H92 N4 Ni2 O6'
_chemical_formula_sum 'C66 H92 N4 Ni2 O6'
_chemical_formula_weight 1154.86
_chemical_name_systematic
;
 ?
;
_space_group_IT_number 2
_symmetry_cell_setting triclinic
_symmetry_space_group_name_Hall '-P 1'
_symmetry_space_group_name_H-M 'P -1'
_atom_sites_solution_hydrogens geom
_atom_sites_solution_primary direct
_atom_sites_solution_secondary difmap
_audit_creation_method SHELXL-97
_cell_angle_alpha 102.504(5)
_cell_angle_beta 103.981(5)
_cell_angle_gamma 90.164(5)
_cell_formula_units_Z 2
_cell_length_a 9.543(5)
_cell_length_b 17.559(5)
_cell_length_c 19.506(5)
_cell_measurement_temperature 100(2)
_cell_measurement_theta_max 28.3
_cell_measurement_theta_min 2.2
_cell_volume 3091(2)
_computing_cell_refinement 'Bruker SMART'
_computing_data_collection 'Bruker SMART APEX'
_computing_data_reduction 'Bruker SAINT PLUS'
_computing_molecular_graphics 'Ortep-3 for Windows (Farrugia, 1997)'
_computing_publication_material 'WinGX publication routines (Farrugia, 1999)'
_computing_structure_refinement 'SHELXL-97 (Sheldrick, 1997)'
_computing_structure_solution 'SHELXLS-97 (Sheldrick, 1997)'
_diffrn_ambient_temperature 100(2)
_diffrn_measured_fraction_theta_full 0.957
_diffrn_measured_fraction_theta_max 0.957
_diffrn_measurement_device_type 'CCD area detector'
_diffrn_measurement_method 'phi and omega scans'
_diffrn_radiation_monochromator graphite
_diffrn_radiation_source 'fine-focus sealed tube'
_diffrn_radiation_type MoK\a
_diffrn_radiation_wavelength 0.71073
_diffrn_reflns_av_R_equivalents 0.0630
_diffrn_reflns_av_sigmaI/netI 0.1558
_diffrn_reflns_limit_h_max 11
_diffrn_reflns_limit_h_min -12
_diffrn_reflns_limit_k_max 21
_diffrn_reflns_limit_k_min -23
_diffrn_reflns_limit_l_max 26
_diffrn_reflns_limit_l_min -15
_diffrn_reflns_number 20791
_diffrn_reflns_theta_full 28.28
_diffrn_reflns_theta_max 28.28
_diffrn_reflns_theta_min 2.21
_exptl_absorpt_coefficient_mu 0.662
_exptl_absorpt_correction_T_max 0.9368
_exptl_absorpt_correction_T_min 0.8790
_exptl_absorpt_correction_type empirical
_exptl_absorpt_process_details SADABS
_exptl_crystal_colour green
_exptl_crystal_density_diffrn 1.241
_exptl_crystal_density_method 'not measured'
_exptl_crystal_description block
_exptl_crystal_F_000 1240
_exptl_crystal_size_max 0.20
_exptl_crystal_size_mid 0.10
_exptl_crystal_size_min 0.10
_refine_diff_density_max 1.264
_refine_diff_density_min -1.288
_refine_diff_density_rms 0.153
_refine_ls_extinction_method none
_refine_ls_goodness_of_fit_ref 1.042
_refine_ls_hydrogen_treatment constr
_refine_ls_matrix_type full
_refine_ls_number_parameters 701
_refine_ls_number_reflns 14707
_refine_ls_number_restraints 0
_refine_ls_restrained_S_all 1.042
_refine_ls_R_factor_all 0.1664
_refine_ls_R_factor_gt 0.1033
_refine_ls_shift/su_max 0.001
_refine_ls_shift/su_mean 0.000
_refine_ls_structure_factor_coef Fsqd
_refine_ls_weighting_details 'calc w=1/[\s^2^(Fo^2^)+(0.0001P)^2^+28.1769P] where P=(Fo^2^+2Fc^2^)/3'
_refine_ls_weighting_scheme calc
_refine_ls_wR_factor_gt 0.1822
_refine_ls_wR_factor_ref 0.2286
_reflns_number_gt 9090
_reflns_number_total 14707
_reflns_threshold_expression >2sigma(I)
_cod_data_source_file ic701283b-file004_3.cif
_cod_data_source_block 17octam
_cod_depositor_comments
;
The following automatic conversions were performed:
'_symmetry_cell_setting' value 'Triclinic' changed to 'triclinic'
according to '/home/saulius/struct/CIF-dictionaries/cif_core.dic'
dictionary named 'cif_core.dic' version 2.4.1 from
2010-06-29.

'_exptl_absorpt_correction_type' value 'Empirical' changed to
'empirical' according to
'/home/saulius/struct/CIF-dictionaries/cif_core.dic' dictionary named
'cif_core.dic' version 2.4.1 from 2010-06-29.

Automatic conversion script
Id: cif_fix_enum 1527 2010-12-29 10:47:43Z saulius 
;
_cod_database_code 4304028

loop_
_symmetry_equiv_pos_as_xyz
'x, y, z'
'-x, -y, -z'

loop_
_atom_site_label
_atom_site_type_symbol
_atom_site_fract_x
_atom_site_fract_y
_atom_site_fract_z
_atom_site_U_iso_or_equiv
_atom_site_adp_type
_atom_site_occupancy
_atom_site_symmetry_multiplicity
_atom_site_calc_flag
_atom_site_refinement_flags
_atom_site_disorder_assembly
_atom_site_disorder_group
Ni1 Ni 0.43217(8) 0.08142(5) 0.51004(4) 0.01211(18) Uani 1 1 d . . .
O1 O 0.3706(4) -0.0321(2) 0.4726(2) 0.0128(9) Uani 1 1 d . . .
O2 O 0.5072(4) 0.1545(2) 0.4643(2) 0.0142(9) Uani 1 1 d . . .
N1 N 0.2237(6) 0.1203(3) 0.4854(3) 0.0151(11) Uani 1 1 d . . .
N2 N 0.4130(5) 0.0833(3) 0.6121(2) 0.0121(10) Uani 1 1 d . . .
C1 C 0.2526(6) -0.0575(3) 0.4204(3) 0.0138(13) Uani 1 1 d . . .
C2 C 0.2485(7) -0.1258(4) 0.3664(4) 0.0207(14) Uani 1 1 d . . .
H2A H 0.3322 -0.1552 0.3677 0.025 Uiso 1 1 calc R . .
C3 C 0.1260(7) -0.1508(4) 0.3119(3) 0.0207(15) Uani 1 1 d . . .
H3A H 0.1268 -0.1964 0.2755 0.025 Uiso 1 1 calc R . .
C4 C 0.0005(7) -0.1101(4) 0.3094(4) 0.0208(14) Uani 1 1 d . . .
H4A H -0.0848 -0.1279 0.2721 0.025 Uiso 1 1 calc R . .
C5 C 0.0026(7) -0.0430(4) 0.3625(3) 0.0176(13) Uani 1 1 d . . .
H5A H -0.0818 -0.0141 0.3607 0.021 Uiso 1 1 calc R . .
C6 C 0.1246(7) -0.0170(4) 0.4181(3) 0.0166(13) Uani 1 1 d . . .
C7 C 0.1210(6) 0.0535(4) 0.4781(3) 0.0147(13) Uani 1 1 d . . .
H7A H 0.0217 0.0720 0.4697 0.018 Uiso 1 1 calc R . .
H7B H 0.1420 0.0367 0.5247 0.018 Uiso 1 1 calc R . .
C8 C 0.1990(7) 0.1430(4) 0.4145(3) 0.0148(9) Uani 1 1 d . . .
H8A H 0.2154 0.0974 0.3780 0.018 Uiso 1 1 calc R . .
H8B H 0.0962 0.1550 0.3996 0.018 Uiso 1 1 calc R . .
C9 C 0.2897(7) 0.2106(3) 0.4125(3) 0.0126(12) Uani 1 1 d . . .
C10 C 0.2246(7) 0.2696(4) 0.3799(3) 0.0188(14) Uani 1 1 d . . .
H10A H 0.1220 0.2690 0.3661 0.023 Uiso 1 1 calc R . .
C11 C 0.3045(7) 0.3288(4) 0.3672(4) 0.0193(14) Uani 1 1 d . . .
C12 C 0.2340(7) 0.3932(4) 0.3306(4) 0.0222(15) Uani 1 1 d . . .
C13 C 0.0710(9) 0.3837(6) 0.3101(6) 0.057(3) Uani 1 1 d . . .
H13A H 0.0399 0.3324 0.2778 0.086 Uiso 1 1 calc R . .
H13B H 0.0313 0.4247 0.2853 0.086 Uiso 1 1 calc R . .
H13C H 0.0359 0.3879 0.3540 0.086 Uiso 1 1 calc R . .
C14 C 0.2819(16) 0.3881(8) 0.2609(7) 0.108(6) Uani 1 1 d . . .
H14A H 0.3877 0.3943 0.2721 0.163 Uiso 1 1 calc R . .
H14B H 0.2397 0.4296 0.2374 0.163 Uiso 1 1 calc R . .
H14C H 0.2493 0.3371 0.2282 0.163 Uiso 1 1 calc R . .
C15 C 0.2743(11) 0.4733(5) 0.3795(7) 0.077(4) Uani 1 1 d . . .
H15A H 0.3798 0.4822 0.3937 0.115 Uiso 1 1 calc R . .
H15B H 0.2380 0.4768 0.4230 0.115 Uiso 1 1 calc R . .
H15C H 0.2313 0.5130 0.3537 0.115 Uiso 1 1 calc R . .
C16 C 0.4544(7) 0.3286(4) 0.3911(4) 0.0184(14) Uani 1 1 d . . .
H16A H 0.5108 0.3697 0.3842 0.022 Uiso 1 1 calc R . .
C17 C 0.5272(7) 0.2728(4) 0.4241(3) 0.0188(14) Uani 1 1 d . . .
C18 C 0.6941(7) 0.2753(4) 0.4487(4) 0.0245(15) Uani 1 1 d . . .
C19 C 0.7639(8) 0.3456(5) 0.4326(5) 0.0352(19) Uani 1 1 d . . .
H19A H 0.7356 0.3430 0.3804 0.053 Uiso 1 1 calc R . .
H19B H 0.8694 0.3451 0.4486 0.053 Uiso 1 1 calc R . .
H19C H 0.7315 0.3939 0.4585 0.053 Uiso 1 1 calc R . .
C20 C 0.7408(7) 0.2813(4) 0.5299(4) 0.0302(18) Uani 1 1 d . . .
H20A H 0.6971 0.2367 0.5417 0.045 Uiso 1 1 calc R . .
H20B H 0.7089 0.3300 0.5553 0.045 Uiso 1 1 calc R . .
H20C H 0.8464 0.2810 0.5451 0.045 Uiso 1 1 calc R . .
C21 C 0.7500(8) 0.2011(5) 0.4090(5) 0.0334(18) Uani 1 1 d . . .
H21A H 0.7203 0.1976 0.3566 0.050 Uiso 1 1 calc R . .
H21B H 0.7096 0.1552 0.4201 0.050 Uiso 1 1 calc R . .
H21C H 0.8558 0.2031 0.4247 0.050 Uiso 1 1 calc R . .
C22 C 0.4419(7) 0.2105(4) 0.4349(3) 0.0160(13) Uani 1 1 d . . .
C23 C 0.2000(7) 0.1878(4) 0.5435(3) 0.0159(13) Uani 1 1 d . . .
H23A H 0.1195 0.1726 0.5626 0.019 Uiso 1 1 calc R . .
H23B H 0.1710 0.2329 0.5216 0.019 Uiso 1 1 calc R . .
C24 C 0.3330(7) 0.2126(4) 0.6061(3) 0.0193(14) Uani 1 1 d . . .
H24A H 0.4149 0.2252 0.5867 0.023 Uiso 1 1 calc R . .
H24B H 0.3138 0.2607 0.6389 0.023 Uiso 1 1 calc R . .
C25 C 0.3755(7) 0.1510(4) 0.6490(3) 0.0151(13) Uani 1 1 d . . .
C26 C 0.3732(7) 0.1609(4) 0.7217(3) 0.0199(14) Uani 1 1 d . . .
H26A H 0.3486 0.2091 0.7478 0.024 Uiso 1 1 calc R . .
C27 C 0.4068(7) 0.1000(4) 0.7546(3) 0.0211(15) Uani 1 1 d . . .
H27A H 0.4044 0.1058 0.8038 0.025 Uiso 1 1 calc R . .
C28 C 0.4442(7) 0.0301(4) 0.7176(4) 0.0249(15) Uani 1 1 d . . .
H28A H 0.4684 -0.0124 0.7405 0.030 Uiso 1 1 calc R . .
C29 C 0.4450(7) 0.0242(4) 0.6454(3) 0.0163(13) Uani 1 1 d . . .
H29A H 0.4693 -0.0237 0.6187 0.020 Uiso 1 1 calc R . .
Ni1' Ni 0.41550(9) 0.92142(5) 0.99638(4) 0.01439(19) Uani 1 1 d . . .
O1' O 0.4100(4) 1.0367(3) 1.0331(2) 0.0167(9) Uani 1 1 d . . .
O2' O 0.5374(5) 0.8502(3) 1.0417(2) 0.0185(10) Uani 1 1 d . . .
N1' N 0.2368(5) 0.8894(3) 1.0321(3) 0.0159(11) Uani 1 1 d . . .
N2' N 0.2761(6) 0.9186(3) 0.8988(3) 0.0153(11) Uani 1 1 d . . .
C1' C 0.3624(7) 1.0652(4) 1.0920(3) 0.0177(14) Uani 1 1 d . . .
C2' C 0.4284(7) 1.1305(4) 1.1448(4) 0.0246(15) Uani 1 1 d . . .
H2B H 0.5077 1.1579 1.1376 0.029 Uiso 1 1 calc R . .
C3' C 0.3823(8) 1.1568(4) 1.2071(4) 0.0270(16) Uani 1 1 d . . .
H3B H 0.4305 1.2013 1.2420 0.032 Uiso 1 1 calc R . .
C4' C 0.2657(9) 1.1184(5) 1.2193(4) 0.0335(19) Uani 1 1 d . . .
H4B H 0.2353 1.1351 1.2628 0.040 Uiso 1 1 calc R . .
C5' C 0.1949(8) 1.0548(4) 1.1659(4) 0.0264(16) Uani 1 1 d . . .
H5B H 0.1125 1.0297 1.1726 0.032 Uiso 1 1 calc R . .
C6' C 0.2403(7) 1.0272(4) 1.1036(3) 0.0181(13) Uani 1 1 d . . .
C7' C 0.1558(7) 0.9604(4) 1.0455(4) 0.0226(15) Uani 1 1 d . . .
H7C H 0.0677 0.9467 1.0595 0.027 Uiso 1 1 calc R . .
H7D H 0.1245 0.9784 0.9996 0.027 Uiso 1 1 calc R . .
C8' C 0.2927(7) 0.8641(4) 1.1014(3) 0.0148(9) Uani 1 1 d . . .
H8C H 0.3545 0.9076 1.1367 0.018 Uiso 1 1 calc R . .
H8D H 0.2096 0.8542 1.1210 0.018 Uiso 1 1 calc R . .
C9' C 0.3775(7) 0.7931(4) 1.0959(3) 0.0182(14) Uani 1 1 d . . .
C10' C 0.3415(7) 0.7319(4) 1.1236(3) 0.0176(14) Uani 1 1 d . . .
H1OB H 0.2560 0.7340 1.1406 0.021 Uiso 1 1 calc R . .
C11' C 0.4241(7) 0.6675(4) 1.1278(4) 0.0200(14) Uani 1 1 d . . .
C12' C 0.3861(7) 0.5998(4) 1.1596(4) 0.0182(14) Uani 1 1 d . . .
C13' C 0.5171(8) 0.5842(4) 1.2183(4) 0.0279(17) Uani 1 1 d . . .
H13D H 0.5448 0.6313 1.2572 0.042 Uiso 1 1 calc R . .
H13E H 0.5986 0.5702 1.1966 0.042 Uiso 1 1 calc R . .
H13F H 0.4909 0.5411 1.2383 0.042 Uiso 1 1 calc R . .
C14' C 0.2588(8) 0.6159(5) 1.1951(4) 0.0319(18) Uani 1 1 d . . .
H14D H 0.2822 0.6634 1.2338 0.048 Uiso 1 1 calc R . .
H14E H 0.2407 0.5717 1.2156 0.048 Uiso 1 1 calc R . .
H14F H 0.1722 0.6229 1.1585 0.048 Uiso 1 1 calc R . .
C15' C 0.3446(8) 0.5258(4) 1.0997(4) 0.0286(17) Uani 1 1 d . . .
H15D H 0.3203 0.4827 1.1203 0.043 Uiso 1 1 calc R . .
H15E H 0.4262 0.5124 1.0779 0.043 Uiso 1 1 calc R . .
H15F H 0.2608 0.5347 1.0625 0.043 Uiso 1 1 calc R . .
C16' C 0.5487(7) 0.6671(4) 1.1017(4) 0.0206(14) Uani 1 1 d . . .
H16B H 0.6074 0.6237 1.1035 0.025 Uiso 1 1 calc R . .
C17' C 0.5912(7) 0.7269(4) 1.0731(3) 0.0187(14) Uani 1 1 d . . .
C18' C 0.7366(7) 0.7254(4) 1.0504(4) 0.0195(14) Uani 1 1 d . . .
C19' C 0.8183(7) 0.6530(4) 1.0624(4) 0.0235(15) Uani 1 1 d . . .
H19D H 0.8357 0.6506 1.1135 0.035 Uiso 1 1 calc R . .
H19E H 0.9110 0.6558 1.0496 0.035 Uiso 1 1 calc R . .
H19F H 0.7606 0.6062 1.0319 0.035 Uiso 1 1 calc R . .
C20' C 0.7120(7) 0.7276(4) 0.9705(4) 0.0239(15) Uani 1 1 d . . .
H20D H 0.6598 0.7739 0.9615 0.036 Uiso 1 1 calc R . .
H20E H 0.6550 0.6805 0.9403 0.036 Uiso 1 1 calc R . .
H20F H 0.8056 0.7299 0.9584 0.036 Uiso 1 1 calc R . .
C21' C 0.8352(7) 0.7975(5) 1.0979(4) 0.0301(18) Uani 1 1 d . . .
H21D H 0.8511 0.7961 1.1492 0.045 Uiso 1 1 calc R . .
H21E H 0.7884 0.8455 1.0897 0.045 Uiso 1 1 calc R . .
H21F H 0.9283 0.7965 1.0850 0.045 Uiso 1 1 calc R . .
C22' C 0.5017(7) 0.7910(4) 1.0683(3) 0.0166(13) Uani 1 1 d . . .
C23' C 0.1380(7) 0.8255(4) 0.9787(4) 0.0216(15) Uani 1 1 d . . .
H23C H 0.0412 0.8457 0.9638 0.026 Uiso 1 1 calc R . .
H23D H 0.1275 0.7822 1.0025 0.026 Uiso 1 1 calc R . .
C24' C 0.1937(7) 0.7940(4) 0.9112(4) 0.0199(14) Uani 1 1 d . . .
H24C H 0.2941 0.7784 0.9262 0.024 Uiso 1 1 calc R . .
H24D H 0.1332 0.7470 0.8814 0.024 Uiso 1 1 calc R . .
C25' C 0.1906(7) 0.8534(4) 0.8666(4) 0.0202(14) Uani 1 1 d . . .
C26' C 0.1041(8) 0.8444(4) 0.7965(4) 0.0258(16) Uani 1 1 d . . .
H26B H 0.0468 0.7973 0.7734 0.031 Uiso 1 1 calc R . .
C27' C 0.1021(7) 0.9040(5) 0.7607(4) 0.0280(17) Uani 1 1 d . . .
H27B H 0.0461 0.8977 0.7123 0.034 Uiso 1 1 calc R . .
C28' C 0.1825(7) 0.9734(4) 0.7960(3) 0.0216(15) Uani 1 1 d . . .
H28B H 0.1783 1.0166 0.7737 0.026 Uiso 1 1 calc R . .
C29' C 0.2700(7) 0.9774(4) 0.8657(3) 0.0168(13) Uani 1 1 d . . .
H29B H 0.3274 1.0241 0.8902 0.020 Uiso 1 1 calc R . .
O1S O 0.1947(5) 0.3839(3) 0.6339(3) 0.0293(12) Uani 1 1 d . . .
O2S O 0.2106(5) 0.5998(3) 0.8495(3) 0.0318(12) Uani 1 1 d . . .
C1S C 0.2355(11) 0.4420(5) 0.6013(5) 0.045(2) Uani 1 1 d . . .
H1S1 H 0.2708 0.4906 0.6384 0.054 Uiso 1 1 calc R . .
H1S2 H 0.1514 0.4537 0.5648 0.054 Uiso 1 1 calc R . .
C2S C 0.3525(10) 0.4116(5) 0.5658(4) 0.045(2) Uani 1 1 d . . .
H2S1 H 0.4349 0.4000 0.6022 0.067 Uiso 1 1 calc R . .
H2S2 H 0.3833 0.4511 0.5430 0.067 Uiso 1 1 calc R . .
H2S3 H 0.3160 0.3639 0.5287 0.067 Uiso 1 1 calc R . .
C3S C 0.0938(9) 0.4083(5) 0.6756(5) 0.043(2) Uani 1 1 d . . .
H3S1 H 0.0028 0.4206 0.6441 0.051 Uiso 1 1 calc R . .
H3S2 H 0.1332 0.4561 0.7131 0.051 Uiso 1 1 calc R . .
C4S C 0.0642(10) 0.3440(6) 0.7110(5) 0.048(2) Uani 1 1 d . . .
H4S1 H 0.0266 0.2967 0.6737 0.072 Uiso 1 1 calc R . .
H4S2 H -0.0074 0.3601 0.7391 0.072 Uiso 1 1 calc R . .
H4S3 H 0.1541 0.3333 0.7434 0.072 Uiso 1 1 calc R . .
C5S C 0.3511(9) 0.6222(5) 0.8505(5) 0.037(2) Uani 1 1 d . . .
H5S1 H 0.4121 0.5766 0.8502 0.044 Uiso 1 1 calc R . .
H5S2 H 0.3932 0.6625 0.8950 0.044 Uiso 1 1 calc R . .
C6S C 0.3465(10) 0.6545(5) 0.7839(5) 0.050(3) Uani 1 1 d . . .
H6S1 H 0.3131 0.6128 0.7402 0.076 Uiso 1 1 calc R . .
H6S2 H 0.4435 0.6748 0.7858 0.076 Uiso 1 1 calc R . .
H6S3 H 0.2798 0.6968 0.7826 0.076 Uiso 1 1 calc R . .
C7S C 0.2051(9) 0.5745(5) 0.9135(5) 0.041(2) Uani 1 1 d . . .
H7S1 H 0.2449 0.6167 0.9569 0.049 Uiso 1 1 calc R . .
H7S2 H 0.2634 0.5283 0.9174 0.049 Uiso 1 1 calc R . .
C8S C 0.0505(10) 0.5539(6) 0.9090(5) 0.052(3) Uani 1 1 d . . .
H8S1 H -0.0058 0.6002 0.9063 0.078 Uiso 1 1 calc R . .
H8S2 H 0.0442 0.5354 0.9522 0.078 Uiso 1 1 calc R . .
H8S3 H 0.0118 0.5126 0.8656 0.078 Uiso 1 1 calc R . .

loop_
_atom_site_aniso_label
_atom_site_aniso_U_11
_atom_site_aniso_U_22
_atom_site_aniso_U_33
_atom_site_aniso_U_23
_atom_site_aniso_U_13
_atom_site_aniso_U_12
Ni1 0.0115(4) 0.0145(4) 0.0102(4) 0.0035(3) 0.0017(3) -0.0001(3)
O1 0.007(2) 0.019(2) 0.010(2) -0.0006(17) 0.0010(16) 0.0026(16)
O2 0.014(2) 0.017(2) 0.017(2) 0.0150(18) 0.0042(18) 0.0070(17)
N1 0.016(3) 0.022(3) 0.009(2) 0.009(2) 0.002(2) 0.003(2)
N2 0.008(2) 0.026(3) 0.003(2) 0.008(2) -0.0012(18) -0.005(2)
C1 0.014(3) 0.008(3) 0.019(3) 0.000(2) 0.005(2) -0.009(2)
C2 0.013(3) 0.025(4) 0.028(4) 0.009(3) 0.009(3) 0.008(3)
C3 0.014(3) 0.031(4) 0.015(3) -0.002(3) 0.005(3) -0.005(3)
C4 0.012(3) 0.029(4) 0.020(3) 0.009(3) -0.001(3) -0.001(3)
C5 0.010(3) 0.024(4) 0.016(3) 0.002(3) 0.000(2) -0.004(2)
C6 0.016(3) 0.022(3) 0.018(3) 0.012(3) 0.008(3) 0.006(3)
C7 0.011(3) 0.018(3) 0.017(3) 0.008(3) 0.003(2) 0.000(2)
C8 0.015(2) 0.015(2) 0.016(2) 0.0088(18) 0.0029(18) 0.0065(17)
C9 0.017(3) 0.007(3) 0.015(3) 0.002(2) 0.007(2) 0.008(2)
C10 0.018(3) 0.018(3) 0.018(3) 0.006(3) 0.000(3) 0.000(3)
C11 0.019(3) 0.021(4) 0.018(3) 0.006(3) 0.004(3) -0.003(3)
C12 0.022(4) 0.024(4) 0.022(4) 0.012(3) 0.003(3) 0.006(3)
C13 0.030(5) 0.051(6) 0.088(8) 0.046(6) -0.017(5) -0.004(4)
C14 0.151(13) 0.145(13) 0.094(10) 0.098(10) 0.087(10) 0.120(11)
C15 0.060(7) 0.023(5) 0.115(10) 0.017(6) -0.039(7) 0.001(5)
C16 0.026(4) 0.010(3) 0.024(3) 0.008(3) 0.013(3) -0.002(2)
C17 0.025(4) 0.025(4) 0.009(3) 0.006(3) 0.007(3) -0.006(3)
C18 0.018(3) 0.021(4) 0.034(4) 0.011(3) 0.001(3) -0.001(3)
C19 0.021(4) 0.041(5) 0.047(5) 0.023(4) 0.003(4) -0.002(3)
C20 0.017(4) 0.027(4) 0.044(5) 0.013(3) -0.003(3) -0.011(3)
C21 0.025(4) 0.035(5) 0.045(5) 0.014(4) 0.013(4) 0.004(3)
C22 0.020(3) 0.016(3) 0.010(3) -0.002(2) 0.006(3) -0.001(2)
C23 0.014(3) 0.019(3) 0.019(3) 0.007(3) 0.009(3) 0.006(2)
C24 0.018(3) 0.021(3) 0.018(3) -0.001(3) 0.008(3) -0.004(3)
C25 0.018(3) 0.013(3) 0.009(3) -0.008(2) 0.004(2) 0.002(2)
C26 0.019(3) 0.023(4) 0.011(3) -0.002(3) -0.003(3) -0.004(3)
C27 0.014(3) 0.037(4) 0.012(3) 0.005(3) 0.003(3) -0.001(3)
C28 0.020(4) 0.029(4) 0.027(4) 0.015(3) 0.000(3) 0.004(3)
C29 0.022(3) 0.020(3) 0.005(3) 0.000(2) 0.002(2) 0.002(3)
Ni1' 0.0132(4) 0.0171(4) 0.0122(4) 0.0036(3) 0.0016(3) -0.0006(3)
O1' 0.011(2) 0.025(3) 0.016(2) 0.0086(19) 0.0025(18) -0.0027(18)
O2' 0.014(2) 0.020(2) 0.024(2) 0.011(2) 0.0044(19) 0.0002(18)
N1' 0.010(3) 0.017(3) 0.019(3) 0.002(2) 0.003(2) 0.000(2)
N2' 0.017(3) 0.019(3) 0.013(3) 0.009(2) 0.004(2) 0.003(2)
C1' 0.024(4) 0.018(3) 0.015(3) 0.003(3) 0.012(3) 0.000(3)
C2' 0.018(3) 0.030(4) 0.028(4) 0.012(3) 0.006(3) 0.001(3)
C3' 0.038(4) 0.026(4) 0.015(3) -0.003(3) 0.008(3) 0.005(3)
C4' 0.049(5) 0.034(5) 0.026(4) 0.006(3) 0.026(4) 0.006(4)
C5' 0.028(4) 0.029(4) 0.031(4) 0.009(3) 0.020(3) 0.009(3)
C6' 0.020(3) 0.024(4) 0.016(3) 0.014(3) 0.008(3) 0.006(3)
C7' 0.010(3) 0.031(4) 0.034(4) 0.017(3) 0.009(3) 0.007(3)
C8' 0.015(2) 0.015(2) 0.016(2) 0.0088(18) 0.0029(18) 0.0065(17)
C9' 0.020(3) 0.025(4) 0.009(3) 0.005(3) 0.004(3) 0.003(3)
C10' 0.020(3) 0.019(3) 0.015(3) 0.005(3) 0.006(3) -0.009(3)
C11' 0.020(3) 0.019(3) 0.017(3) 0.006(3) -0.003(3) 0.000(3)
C12' 0.017(3) 0.015(3) 0.020(3) 0.001(3) 0.002(3) -0.001(2)
C13' 0.030(4) 0.029(4) 0.022(4) 0.011(3) -0.004(3) -0.004(3)
C14' 0.036(4) 0.033(4) 0.033(4) 0.012(3) 0.016(4) 0.005(3)
C15' 0.030(4) 0.029(4) 0.026(4) 0.006(3) 0.004(3) -0.009(3)
C16' 0.018(3) 0.018(3) 0.022(3) 0.003(3) 0.000(3) 0.002(3)
C17' 0.018(3) 0.028(4) 0.007(3) 0.003(3) -0.001(2) -0.001(3)
C18' 0.017(3) 0.025(4) 0.020(3) 0.009(3) 0.006(3) 0.010(3)
C19' 0.020(4) 0.034(4) 0.020(3) 0.010(3) 0.006(3) 0.004(3)
C20' 0.020(4) 0.036(4) 0.017(3) 0.007(3) 0.006(3) 0.004(3)
C21' 0.016(4) 0.040(5) 0.028(4) -0.002(3) 0.000(3) 0.000(3)
C22' 0.011(3) 0.022(3) 0.014(3) 0.002(3) 0.000(2) -0.004(2)
C23' 0.014(3) 0.019(3) 0.026(4) 0.005(3) -0.005(3) -0.012(3)
C24' 0.010(3) 0.015(3) 0.029(4) 0.004(3) -0.005(3) -0.005(2)
C25' 0.012(3) 0.024(4) 0.022(3) 0.002(3) 0.001(3) 0.001(3)
C26' 0.021(4) 0.032(4) 0.018(3) 0.002(3) -0.002(3) 0.004(3)
C27' 0.017(4) 0.044(5) 0.021(4) 0.010(3) -0.001(3) 0.003(3)
C28' 0.021(4) 0.036(4) 0.008(3) 0.010(3) 0.001(3) 0.002(3)
C29' 0.013(3) 0.020(3) 0.015(3) 0.004(3) -0.003(2) 0.000(2)
O1S 0.031(3) 0.022(3) 0.034(3) 0.005(2) 0.008(2) 0.006(2)
O2S 0.026(3) 0.035(3) 0.033(3) 0.008(2) 0.005(2) -0.001(2)
C1S 0.066(6) 0.034(5) 0.040(5) 0.019(4) 0.014(5) -0.002(4)
C2S 0.067(6) 0.043(5) 0.026(4) 0.008(4) 0.014(4) -0.020(5)
C3S 0.032(5) 0.032(5) 0.056(6) -0.003(4) 0.010(4) 0.007(4)
C4S 0.037(5) 0.062(6) 0.046(6) -0.004(5) 0.028(4) -0.005(4)
C5S 0.034(5) 0.026(4) 0.051(5) 0.004(4) 0.017(4) 0.015(3)
C6S 0.050(6) 0.044(6) 0.064(7) 0.003(5) 0.034(5) 0.002(4)
C7S 0.043(5) 0.046(5) 0.035(5) 0.013(4) 0.010(4) 0.005(4)
C8S 0.044(6) 0.068(7) 0.053(6) 0.028(5) 0.018(5) 0.000(5)

loop_
_atom_type_symbol
_atom_type_description
_atom_type_scat_dispersion_real
_atom_type_scat_dispersion_imag
_atom_type_scat_source
C C 0.0033 0.0016 'International Tables Vol C Tables 4.2.6.8 and 6.1.1.4'
H H 0.0000 0.0000 'International Tables Vol C Tables 4.2.6.8 and 6.1.1.4'
N N 0.0061 0.0033 'International Tables Vol C Tables 4.2.6.8 and 6.1.1.4'
O O 0.0106 0.0060 'International Tables Vol C Tables 4.2.6.8 and 6.1.1.4'
Ni Ni 0.3393 1.1124 'International Tables Vol C Tables 4.2.6.8 and 6.1.1.4'

loop_
_geom_angle_atom_site_label_1
_geom_angle_atom_site_label_2
_geom_angle_atom_site_label_3
_geom_angle
_geom_angle_site_symmetry_1
_geom_angle_site_symmetry_3
_geom_angle_publ_flag
O2 Ni1 O1 130.22(18) . . ?
O2 Ni1 N2 135.08(19) . . ?
O1 Ni1 N2 94.20(19) . . ?
O2 Ni1 O1 89.78(17) . 2_656 ?
O1 Ni1 O1 79.22(18) . 2_656 ?
N2 Ni1 O1 93.00(18) . 2_656 ?
O2 Ni1 N1 92.73(19) . . ?
O1 Ni1 N1 95.10(19) . . ?
N2 Ni1 N1 89.0(2) . . ?
O1 Ni1 N1 174.09(19) 2_656 . ?
C1 O1 Ni1 122.8(4) . . ?
C1 O1 Ni1 128.2(4) . 2_656 ?
Ni1 O1 Ni1 100.78(17) . 2_656 ?
C22 O2 Ni1 129.7(4) . . ?
C8 N1 C7 108.9(5) . . ?
C8 N1 C23 110.8(5) . . ?
C7 N1 C23 109.3(5) . . ?
C8 N1 Ni1 108.1(4) . . ?
C7 N1 Ni1 107.4(4) . . ?
C23 N1 Ni1 112.3(4) . . ?
C29 N2 C25 119.2(5) . . ?
C29 N2 Ni1 124.1(4) . . ?
C25 N2 Ni1 116.5(4) . . ?
O1 C1 C2 121.9(6) . . ?
O1 C1 C6 120.4(5) . . ?
C2 C1 C6 117.7(6) . . ?
C3 C2 C1 121.3(6) . . ?
C2 C3 C4 120.8(6) . . ?
C5 C4 C3 118.5(6) . . ?
C6 C5 C4 121.6(6) . . ?
C5 C6 C1 120.0(6) . . ?
C5 C6 C7 120.6(6) . . ?
C1 C6 C7 119.4(6) . . ?
N1 C7 C6 115.5(5) . . ?
C9 C8 N1 116.1(5) . . ?
C10 C9 C22 120.3(6) . . ?
C10 C9 C8 119.3(6) . . ?
C22 C9 C8 119.9(5) . . ?
C11 C10 C9 122.4(6) . . ?
C10 C11 C16 116.4(6) . . ?
C10 C11 C12 122.7(6) . . ?
C16 C11 C12 120.8(6) . . ?
C15 C12 C13 106.7(7) . . ?
C15 C12 C14 110.3(9) . . ?
C13 C12 C14 107.1(8) . . ?
C15 C12 C11 111.7(6) . . ?
C13 C12 C11 112.5(6) . . ?
C14 C12 C11 108.3(6) . . ?
C17 C16 C11 124.8(6) . . ?
C16 C17 C22 117.8(6) . . ?
C16 C17 C18 122.4(6) . . ?
C22 C17 C18 119.9(6) . . ?
C20 C18 C19 107.8(6) . . ?
C20 C18 C21 109.7(6) . . ?
C19 C18 C21 108.0(6) . . ?
C20 C18 C17 109.6(6) . . ?
C19 C18 C17 111.7(6) . . ?
C21 C18 C17 109.9(6) . . ?
O2 C22 C9 121.9(6) . . ?
O2 C22 C17 119.8(6) . . ?
C9 C22 C17 118.3(6) . . ?
N1 C23 C24 113.3(5) . . ?
C25 C24 C23 113.1(5) . . ?
N2 C25 C26 121.1(6) . . ?
N2 C25 C24 115.6(5) . . ?
C26 C25 C24 123.3(6) . . ?
C27 C26 C25 118.6(6) . . ?
C26 C27 C28 121.2(6) . . ?
C27 C28 C29 117.3(7) . . ?
N2 C29 C28 122.6(6) . . ?
O2' Ni1' O1' 127.68(19) . . ?
O2' Ni1' N2' 137.1(2) . . ?
O1' Ni1' N2' 94.8(2) . . ?
O2' Ni1' O1' 89.68(18) . 2_677 ?
O1' Ni1' O1' 78.55(19) . 2_677 ?
N2' Ni1' O1' 93.79(19) . 2_677 ?
O2' Ni1' N1' 92.9(2) . . ?
O1' Ni1' N1' 96.16(19) . . ?
N2' Ni1' N1' 87.5(2) . . ?
O1' Ni1' N1' 174.6(2) 2_677 . ?
C1' O1' Ni1' 121.0(4) . . ?
C1' O1' Ni1' 127.9(4) . 2_677 ?
Ni1' O1' Ni1' 101.45(19) . 2_677 ?
C22' O2' Ni1' 129.5(4) . . ?
C7' N1' C8' 109.6(5) . . ?
C7' N1' C23' 109.3(5) . . ?
C8' N1' C23' 109.3(5) . . ?
C7' N1' Ni1' 106.5(4) . . ?
C8' N1' Ni1' 108.1(4) . . ?
C23' N1' Ni1' 113.9(4) . . ?
C29' N2' C25' 119.7(6) . . ?
C29' N2' Ni1' 122.4(4) . . ?
C25' N2' Ni1' 117.9(4) . . ?
O1' C1' C2' 123.0(6) . . ?
O1' C1' C6' 119.7(6) . . ?
C2' C1' C6' 117.3(6) . . ?
C3' C2' C1' 122.2(7) . . ?
C2' C3' C4' 120.5(7) . . ?
C5' C4' C3' 118.1(6) . . ?
C6' C5' C4' 122.2(7) . . ?
C5' C6' C1' 119.6(6) . . ?
C5' C6' C7' 120.3(6) . . ?
C1' C6' C7' 119.9(6) . . ?
N1' C7' C6' 114.4(5) . . ?
C9' C8' N1' 115.3(5) . . ?
C10' C9' C22' 120.1(6) . . ?
C10' C9' C8' 119.5(6) . . ?
C22' C9' C8' 120.2(6) . . ?
C9' C10' C11' 123.1(6) . . ?
C10' C11' C16' 116.2(6) . . ?
C10' C11' C12' 123.4(6) . . ?
C16' C11' C12' 120.4(6) . . ?
C15' C12' C14' 107.7(6) . . ?
C15' C12' C11' 109.7(6) . . ?
C14' C12' C11' 112.8(6) . . ?
C15' C12' C13' 108.7(6) . . ?
C14' C12' C13' 107.4(6) . . ?
C11' C12' C13' 110.5(5) . . ?
C17' C16' C11' 123.6(6) . . ?
C16' C17' C22' 118.4(6) . . ?
C16' C17' C18' 120.7(6) . . ?
C22' C17' C18' 120.8(6) . . ?
C19' C18' C20' 108.1(5) . . ?
C19' C18' C21' 107.1(6) . . ?
C20' C18' C21' 109.4(6) . . ?
C19' C18' C17' 112.3(6) . . ?
C20' C18' C17' 111.2(5) . . ?
C21' C18' C17' 108.6(5) . . ?
O2' C22' C9' 120.3(6) . . ?
O2' C22' C17' 121.0(6) . . ?
C9' C22' C17' 118.6(6) . . ?
N1' C23' C24' 112.5(5) . . ?
C25' C24' C23' 111.8(6) . . ?
N2' C25' C26' 120.7(7) . . ?
N2' C25' C24' 115.7(6) . . ?
C26' C25' C24' 123.6(6) . . ?
C27' C26' C25' 119.6(7) . . ?
C26' C27' C28' 119.5(7) . . ?
C27' C28' C29' 117.6(7) . . ?
N2' C29' C28' 122.7(6) . . ?
C1S O1S C3S 113.5(6) . . ?
C5S O2S C7S 111.5(6) . . ?
O1S C1S C2S 107.9(7) . . ?
O1S C3S C4S 109.1(7) . . ?
O2S C5S C6S 108.4(7) . . ?
O2S C7S C8S 108.0(7) . . ?

loop_
_geom_bond_atom_site_label_1
_geom_bond_atom_site_label_2
_geom_bond_distance
_geom_bond_site_symmetry_2
_geom_bond_publ_flag
Ni1 O2 1.937(4) . ?
Ni1 O1 2.002(4) . ?
Ni1 N2 2.035(5) . ?
Ni1 O1 2.058(4) 2_656 ?
Ni1 N1 2.084(5) . ?
O1 C1 1.323(7) . ?
O1 Ni1 2.058(4) 2_656 ?
O2 C22 1.326(7) . ?
N1 C8 1.487(7) . ?
N1 C7 1.488(8) . ?
N1 C23 1.511(8) . ?
N2 C29 1.339(8) . ?
N2 C25 1.347(8) . ?
C1 C2 1.408(9) . ?
C1 C6 1.412(9) . ?
C2 C3 1.372(9) . ?
C3 C4 1.393(9) . ?
C4 C5 1.387(9) . ?
C5 C6 1.383(9) . ?
C6 C7 1.514(9) . ?
C8 C9 1.480(8) . ?
C9 C10 1.399(9) . ?
C9 C22 1.412(9) . ?
C10 C11 1.387(9) . ?
C11 C16 1.394(9) . ?
C11 C12 1.537(9) . ?
C12 C15 1.509(11) . ?
C12 C13 1.509(10) . ?
C12 C14 1.522(12) . ?
C16 C17 1.384(9) . ?
C17 C22 1.444(9) . ?
C17 C18 1.546(9) . ?
C18 C20 1.518(10) . ?
C18 C19 1.527(10) . ?
C18 C21 1.532(10) . ?
C23 C24 1.519(9) . ?
C24 C25 1.505(9) . ?
C25 C26 1.398(8) . ?
C26 C27 1.363(10) . ?
C27 C28 1.377(10) . ?
C28 C29 1.392(9) . ?
Ni1' O2' 1.921(5) . ?
Ni1' O1' 2.001(5) . ?
Ni1' N2' 2.032(5) . ?
Ni1' O1' 2.070(4) 2_677 ?
Ni1' N1' 2.109(5) . ?
O1' C1' 1.334(7) . ?
O1' Ni1' 2.070(4) 2_677 ?
O2' C22' 1.335(8) . ?
N1' C7' 1.477(8) . ?
N1' C8' 1.491(8) . ?
N1' C23' 1.499(8) . ?
N2' C29' 1.326(8) . ?
N2' C25' 1.345(8) . ?
C1' C2' 1.394(9) . ?
C1' C6' 1.430(9) . ?
C2' C3' 1.378(9) . ?
C3' C4' 1.395(10) . ?
C4' C5' 1.392(11) . ?
C5' C6' 1.379(9) . ?
C6' C7' 1.512(10) . ?
C8' C9' 1.487(9) . ?
C9' C10' 1.379(9) . ?
C9' C22' 1.412(9) . ?
C10' C11' 1.386(9) . ?
C11' C16' 1.402(9) . ?
C11' C12' 1.536(9) . ?
C12' C15' 1.526(9) . ?
C12' C14' 1.535(9) . ?
C12' C13' 1.547(9) . ?
C16' C17' 1.392(9) . ?
C17' C22' 1.420(9) . ?
C17' C18' 1.554(9) . ?
C18' C19' 1.524(9) . ?
C18' C20' 1.528(9) . ?
C18' C21' 1.553(10) . ?
C23' C24' 1.533(9) . ?
C24' C25' 1.490(9) . ?
C25' C26' 1.392(9) . ?
C26' C27' 1.376(10) . ?
C27' C28' 1.387(10) . ?
C28' C29' 1.399(8) . ?
O1S C1S 1.413(9) . ?
O1S C3S 1.415(9) . ?
O2S C5S 1.391(9) . ?
O2S C7S 1.425(9) . ?
C1S C2S 1.493(12) . ?
C3S C4S 1.504(12) . ?
C5S C6S 1.519(12) . ?
C7S C8S 1.495(12) . ?

loop_
_geom_torsion_atom_site_label_1
_geom_torsion_atom_site_label_2
_geom_torsion_atom_site_label_3
_geom_torsion_atom_site_label_4
_geom_torsion
_geom_torsion_site_symmetry_1
_geom_torsion_site_symmetry_2
_geom_torsion_site_symmetry_3
_geom_torsion_site_symmetry_4
_geom_torsion_publ_flag
O2 Ni1 O1 C1 -70.1(5) . . . . ?
N2 Ni1 O1 C1 117.2(4) . . . . ?
O1 Ni1 O1 C1 -150.6(5) 2_656 . . . ?
N1 Ni1 O1 C1 27.8(5) . . . . ?
O2 Ni1 O1 Ni1 80.4(2) . . . 2_656 ?
N2 Ni1 O1 Ni1 -92.3(2) . . . 2_656 ?
O1 Ni1 O1 Ni1 0.0 2_656 . . 2_656 ?
N1 Ni1 O1 Ni1 178.37(19) . . . 2_656 ?
O1 Ni1 O2 C22 103.5(5) . . . . ?
N2 Ni1 O2 C22 -86.8(5) . . . . ?
O1 Ni1 O2 C22 179.2(5) 2_656 . . . ?
N1 Ni1 O2 C22 4.5(5) . . . . ?
O2 Ni1 N1 C8 33.9(4) . . . . ?
O1 Ni1 N1 C8 -96.9(4) . . . . ?
N2 Ni1 N1 C8 169.0(4) . . . . ?
O1 Ni1 N1 C8 -81.1(19) 2_656 . . . ?
O2 Ni1 N1 C7 151.3(4) . . . . ?
O1 Ni1 N1 C7 20.5(4) . . . . ?
N2 Ni1 N1 C7 -73.6(4) . . . . ?
O1 Ni1 N1 C7 36(2) 2_656 . . . ?
O2 Ni1 N1 C23 -88.6(4) . . . . ?
O1 Ni1 N1 C23 140.6(4) . . . . ?
N2 Ni1 N1 C23 46.5(4) . . . . ?
O1 Ni1 N1 C23 156.4(17) 2_656 . . . ?
O2 Ni1 N2 C29 -136.0(5) . . . . ?
O1 Ni1 N2 C29 36.1(5) . . . . ?
O1 Ni1 N2 C29 -43.3(5) 2_656 . . . ?
N1 Ni1 N2 C29 131.1(5) . . . . ?
O2 Ni1 N2 C25 39.1(5) . . . . ?
O1 Ni1 N2 C25 -148.8(4) . . . . ?
O1 Ni1 N2 C25 131.8(4) 2_656 . . . ?
N1 Ni1 N2 C25 -53.7(4) . . . . ?
Ni1 O1 C1 C2 141.4(5) . . . . ?
Ni1 O1 C1 C2 -0.7(8) 2_656 . . . ?
Ni1 O1 C1 C6 -39.7(7) . . . . ?
Ni1 O1 C1 C6 178.2(4) 2_656 . . . ?
O1 C1 C2 C3 -178.9(6) . . . . ?
C6 C1 C2 C3 2.1(10) . . . . ?
C1 C2 C3 C4 -1.4(10) . . . . ?
C2 C3 C4 C5 1.0(10) . . . . ?
C3 C4 C5 C6 -1.4(10) . . . . ?
C4 C5 C6 C1 2.2(10) . . . . ?
C4 C5 C6 C7 -176.0(6) . . . . ?
O1 C1 C6 C5 178.6(6) . . . . ?
C2 C1 C6 C5 -2.4(9) . . . . ?
O1 C1 C6 C7 -3.3(9) . . . . ?
C2 C1 C6 C7 175.7(6) . . . . ?
C8 N1 C7 C6 54.9(7) . . . . ?
C23 N1 C7 C6 176.0(5) . . . . ?
Ni1 N1 C7 C6 -62.0(6) . . . . ?
C5 C6 C7 N1 -119.5(6) . . . . ?
C1 C6 C7 N1 62.3(8) . . . . ?
C7 N1 C8 C9 178.3(5) . . . . ?
C23 N1 C8 C9 58.1(7) . . . . ?
Ni1 N1 C8 C9 -65.3(6) . . . . ?
N1 C8 C9 C10 -133.0(6) . . . . ?
N1 C8 C9 C22 54.8(8) . . . . ?
C22 C9 C10 C11 1.2(10) . . . . ?
C8 C9 C10 C11 -170.9(6) . . . . ?
C9 C10 C11 C16 -2.4(10) . . . . ?
C9 C10 C11 C12 179.2(6) . . . . ?
C10 C11 C12 C15 119.5(8) . . . . ?
C16 C11 C12 C15 -58.8(10) . . . . ?
C10 C11 C12 C13 -0.6(10) . . . . ?
C16 C11 C12 C13 -178.9(7) . . . . ?
C10 C11 C12 C14 -118.8(9) . . . . ?
C16 C11 C12 C14 62.9(10) . . . . ?
C10 C11 C16 C17 2.0(10) . . . . ?
C12 C11 C16 C17 -179.6(6) . . . . ?
C11 C16 C17 C22 -0.4(10) . . . . ?
C11 C16 C17 C18 179.3(6) . . . . ?
C16 C17 C18 C20 119.9(7) . . . . ?
C22 C17 C18 C20 -60.4(8) . . . . ?
C16 C17 C18 C19 0.5(9) . . . . ?
C22 C17 C18 C19 -179.9(6) . . . . ?
C16 C17 C18 C21 -119.4(7) . . . . ?
C22 C17 C18 C21 60.2(8) . . . . ?
Ni1 O2 C22 C9 -20.1(8) . . . . ?
Ni1 O2 C22 C17 161.0(4) . . . . ?
C10 C9 C22 O2 -178.3(6) . . . . ?
C8 C9 C22 O2 -6.3(9) . . . . ?
C10 C9 C22 C17 0.6(9) . . . . ?
C8 C9 C22 C17 172.7(5) . . . . ?
C16 C17 C22 O2 178.0(6) . . . . ?
C18 C17 C22 O2 -1.7(9) . . . . ?
C16 C17 C22 C9 -1.0(9) . . . . ?
C18 C17 C22 C9 179.3(6) . . . . ?
C8 N1 C23 C24 -120.3(6) . . . . ?
C7 N1 C23 C24 119.7(6) . . . . ?
Ni1 N1 C23 C24 0.7(6) . . . . ?
N1 C23 C24 C25 -65.5(7) . . . . ?
C29 N2 C25 C26 1.6(9) . . . . ?
Ni1 N2 C25 C26 -173.7(5) . . . . ?
C29 N2 C25 C24 -176.6(5) . . . . ?
Ni1 N2 C25 C24 8.1(7) . . . . ?
C23 C24 C25 N2 62.3(7) . . . . ?
C23 C24 C25 C26 -115.9(7) . . . . ?
N2 C25 C26 C27 -1.3(9) . . . . ?
C24 C25 C26 C27 176.7(6) . . . . ?
C25 C26 C27 C28 0.8(10) . . . . ?
C26 C27 C28 C29 -0.5(10) . . . . ?
C25 N2 C29 C28 -1.4(9) . . . . ?
Ni1 N2 C29 C28 173.6(5) . . . . ?
C27 C28 C29 N2 0.8(10) . . . . ?
O2' Ni1' O1' C1' -67.9(5) . . . . ?
N2' Ni1' O1' C1' 118.6(5) . . . . ?
O1' Ni1' O1' C1' -148.5(5) 2_677 . . . ?
N1' Ni1' O1' C1' 30.6(5) . . . . ?
O2' Ni1' O1' Ni1' 80.6(3) . . . 2_677 ?
N2' Ni1' O1' Ni1' -92.9(2) . . . 2_677 ?
O1' Ni1' O1' Ni1' 0.0 2_677 . . 2_677 ?
N1' Ni1' O1' Ni1' 179.1(2) . . . 2_677 ?
O1' Ni1' O2' C22' 114.4(5) . . . . ?
N2' Ni1' O2' C22' -75.1(6) . . . . ?
O1' Ni1' O2' C22' -170.3(5) 2_677 . . . ?
N1' Ni1' O2' C22' 14.4(5) . . . . ?
O2' Ni1' N1' C7' 146.7(4) . . . . ?
O1' Ni1' N1' C7' 18.3(4) . . . . ?
N2' Ni1' N1' C7' -76.2(4) . . . . ?
O1' Ni1' N1' C7' 28(2) 2_677 . . . ?
O2' Ni1' N1' C8' 28.9(4) . . . . ?
O1' Ni1' N1' C8' -99.5(4) . . . . ?
N2' Ni1' N1' C8' 166.0(4) . . . . ?
O1' Ni1' N1' C8' -90(2) 2_677 . . . ?
O2' Ni1' N1' C23' -92.8(4) . . . . ?
O1' Ni1' N1' C23' 138.8(4) . . . . ?
N2' Ni1' N1' C23' 44.3(4) . . . . ?
O1' Ni1' N1' C23' 148.7(19) 2_677 . . . ?
O2' Ni1' N2' C29' -139.5(5) . . . . ?
O1' Ni1' N2' C29' 33.0(5) . . . . ?
O1' Ni1' N2' C29' -45.8(5) 2_677 . . . ?
N1' Ni1' N2' C29' 128.9(5) . . . . ?
O2' Ni1' N2' C25' 38.6(6) . . . . ?
O1' Ni1' N2' C25' -149.0(5) . . . . ?
O1' Ni1' N2' C25' 132.2(5) 2_677 . . . ?
N1' Ni1' N2' C25' -53.0(5) . . . . ?
Ni1' O1' C1' C2' 139.0(6) . . . . ?
Ni1' O1' C1' C2' -0.5(9) 2_677 . . . ?
Ni1' O1' C1' C6' -39.5(8) . . . . ?
Ni1' O1' C1' C6' -179.0(4) 2_677 . . . ?
O1' C1' C2' C3' -176.5(6) . . . . ?
C6' C1' C2' C3' 2.1(11) . . . . ?
C1' C2' C3' C4' -0.4(12) . . . . ?
C2' C3' C4' C5' -2.0(12) . . . . ?
C3' C4' C5' C6' 2.8(12) . . . . ?
C4' C5' C6' C1' -1.1(11) . . . . ?
C4' C5' C6' C7' -177.1(7) . . . . ?
O1' C1' C6' C5' 177.3(6) . . . . ?
C2' C1' C6' C5' -1.3(10) . . . . ?
O1' C1' C6' C7' -6.7(9) . . . . ?
C2' C1' C6' C7' 174.7(6) . . . . ?
C8' N1' C7' C6' 55.0(7) . . . . ?
C23' N1' C7' C6' 174.8(5) . . . . ?
Ni1' N1' C7' C6' -61.8(6) . . . . ?
C5' C6' C7' N1' -117.3(7) . . . . ?
C1' C6' C7' N1' 66.8(8) . . . . ?
C7' N1' C8' C9' -179.7(5) . . . . ?
C23' N1' C8' C9' 60.5(7) . . . . ?
Ni1' N1' C8' C9' -64.0(6) . . . . ?
N1' C8' C9' C10' -128.2(6) . . . . ?
N1' C8' C9' C22' 57.3(8) . . . . ?
C22' C9' C10' C11' 1.7(10) . . . . ?
C8' C9' C10' C11' -172.8(6) . . . . ?
C9' C10' C11' C16' -0.3(10) . . . . ?
C9' C10' C11' C12' 179.0(6) . . . . ?
C10' C11' C12' C15' 112.6(7) . . . . ?
C16' C11' C12' C15' -68.2(8) . . . . ?
C10' C11' C12' C14' -7.4(9) . . . . ?
C16' C11' C12' C14' 171.8(6) . . . . ?
C10' C11' C12' C13' -127.6(7) . . . . ?
C16' C11' C12' C13' 51.6(8) . . . . ?
C10' C11' C16' C17' 0.3(10) . . . . ?
C12' C11' C16' C17' -179.0(6) . . . . ?
C11' C16' C17' C22' -1.8(10) . . . . ?
C11' C16' C17' C18' 175.5(6) . . . . ?
C16' C17' C18' C19' 0.7(9) . . . . ?
C22' C17' C18' C19' 177.9(6) . . . . ?
C16' C17' C18' C20' 121.9(7) . . . . ?
C22' C17' C18' C20' -60.9(8) . . . . ?
C16' C17' C18' C21' -117.6(7) . . . . ?
C22' C17' C18' C21' 59.6(8) . . . . ?
Ni1' O2' C22' C9' -28.9(8) . . . . ?
Ni1' O2' C22' C17' 154.5(5) . . . . ?
C10' C9' C22' O2' -179.7(6) . . . . ?
C8' C9' C22' O2' -5.3(9) . . . . ?
C10' C9' C22' C17' -3.1(9) . . . . ?
C8' C9' C22' C17' 171.4(6) . . . . ?
C16' C17' C22' O2' 179.7(6) . . . . ?
C18' C17' C22' O2' 2.4(9) . . . . ?
C16' C17' C22' C9' 3.1(9) . . . . ?
C18' C17' C22' C9' -174.2(6) . . . . ?
C7' N1' C23' C24' 122.2(6) . . . . ?
C8' N1' C23' C24' -117.8(6) . . . . ?
Ni1' N1' C23' C24' 3.3(7) . . . . ?
N1' C23' C24' C25' -67.5(7) . . . . ?
C29' N2' C25' C26' 5.1(9) . . . . ?
Ni1' N2' C25' C26' -173.0(5) . . . . ?
C29' N2' C25' C24' -173.8(6) . . . . ?
Ni1' N2' C25' C24' 8.0(7) . . . . ?
C23' C24' C25' N2' 63.1(7) . . . . ?
C23' C24' C25' C26' -115.8(7) . . . . ?
N2' C25' C26' C27' -2.4(10) . . . . ?
C24' C25' C26' C27' 176.4(6) . . . . ?
C25' C26' C27' C28' -2.2(11) . . . . ?
C26' C27' C28' C29' 4.0(10) . . . . ?
C25' N2' C29' C28' -3.2(10) . . . . ?
Ni1' N2' C29' C28' 174.8(5) . . . . ?
C27' C28' C29' N2' -1.3(10) . . . . ?
C3S O1S C1S C2S 174.2(7) . . . . ?
C1S O1S C3S C4S -176.9(7) . . . . ?
C7S O2S C5S C6S -175.4(7) . . . . ?
C5S O2S C7S C8S 178.3(7) . . . . ?
